data_7701644
loop_
_publ_author_name
'Ordyszewska, Anna'
'Szynkiewicz, Natalia'
'Perzanowski, Emil'
'Chojnacki, Jaros\/law'
'Wi\'sniewska, Aleksandra'
'Grubba, Rafa\/l'

_publ_section_title
;
 Structural and spectroscopic analysis of a new family of monomeric
 diphosphinoboranes.
;
_journal_issue 33
_journal_name_full 'Dalton transactions (Cambridge, England : 2003)'
_journal_page_first 12482
_journal_page_last 12495
_journal_paper_doi 10.1039/c9dt02195g
_journal_volume 48
_journal_year 2019
_chemical_formula_moiety 'C30 H58 B N P2'
_chemical_formula_sum 'C30 H58 B N P2'
_chemical_formula_weight 505.52
_space_group_crystal_system triclinic
_space_group_IT_number 2
_space_group_name_Hall '-P 1'
_space_group_name_H-M_alt 'P -1'
_atom_sites_solution_hydrogens geom
_audit_creation_date 2019-02-04
_audit_creation_method
;
Olex2 1.2
(compiled 2018.05.29 svn.r3508 for OlexSys, GUI svn.r5506)
;
_audit_update_record
;
2019-02-13 deposited with the CCDC.	2019-07-30 downloaded from the CCDC.
;
_cell_angle_alpha 72.266(4)
_cell_angle_beta 87.764(4)
_cell_angle_gamma 76.262(4)
_cell_formula_units_Z 2
_cell_length_a 10.0544(5)
_cell_length_b 10.7112(5)
_cell_length_c 15.3310(7)
_cell_measurement_reflns_used 9580
_cell_measurement_temperature 120
_cell_measurement_theta_max 29.49
_cell_measurement_theta_min 2.05
_cell_volume 1526.63(13)
_computing_cell_refinement 'X-Area Recipe 1.33.0.0 (STOE, 2015)'
_computing_data_collection 'X-Area WinXpose 2.0.22.0 (STOE, 2016)'
_computing_data_reduction 'X-Area Integrate 1.72.0.0 (STOE, 2018) X-Area X-Red32 1.63.4.0 (STOE, 2017)'
_computing_molecular_graphics 'Olex2 (Dolomanov et al., 2009)'
_computing_publication_material 'Olex2 (Dolomanov et al., 2009)'
_computing_structure_refinement 'ShelXL (Sheldrick, 2015)'
_computing_structure_solution 'ShelXT (Sheldrick, 2015)'
_diffrn_ambient_temperature 120
_diffrn_detector_area_resol_mean 6.67
_diffrn_measured_fraction_theta_full 0.981
_diffrn_measured_fraction_theta_max 0.972
_diffrn_measurement_device_type 'STOE IPDS 2T'
_diffrn_measurement_method 'rotation method, \w scans'
_diffrn_radiation_type MoK\a
_diffrn_radiation_wavelength 0.71073
_diffrn_reflns_av_R_equivalents 0.0411
_diffrn_reflns_av_unetI/netI 0.0457
_diffrn_reflns_Laue_measured_fraction_full 0.981
_diffrn_reflns_Laue_measured_fraction_max 0.972
_diffrn_reflns_limit_h_max 13
_diffrn_reflns_limit_h_min -13
_diffrn_reflns_limit_k_max 14
_diffrn_reflns_limit_k_min -14
_diffrn_reflns_limit_l_max 20
_diffrn_reflns_limit_l_min -21
_diffrn_reflns_number 15328
_diffrn_reflns_point_group_measured_fraction_full 0.981
_diffrn_reflns_point_group_measured_fraction_max 0.972
_diffrn_reflns_theta_full 25.242
_diffrn_reflns_theta_max 29.237
_diffrn_reflns_theta_min 2.055
_diffrn_source 'GeniX Mo, 0.05 x 0.05 mm2 microfocus'
_exptl_absorpt_coefficient_mu 0.161
_exptl_absorpt_correction_type none
_exptl_crystal_colour colourless
_exptl_crystal_colour_primary colourless
_exptl_crystal_density_diffrn 1.100
_exptl_crystal_density_method 'not measured'
_exptl_crystal_description block
_exptl_crystal_F_000 560
_exptl_crystal_size_max 0.29
_exptl_crystal_size_mid 0.23
_exptl_crystal_size_min 0.18
_refine_diff_density_max 0.441
_refine_diff_density_min -0.315
_refine_diff_density_rms 0.054
_refine_ls_extinction_method none
_refine_ls_goodness_of_fit_ref 1.108
_refine_ls_hydrogen_treatment constr
_refine_ls_matrix_type full
_refine_ls_number_parameters 311
_refine_ls_number_reflns 8070
_refine_ls_number_restraints 0
_refine_ls_restrained_S_all 1.108
_refine_ls_R_factor_all 0.0521
_refine_ls_R_factor_gt 0.0388
_refine_ls_shift/su_max 0.006
_refine_ls_shift/su_mean 0.000
_refine_ls_structure_factor_coef Fsqd
_refine_ls_weighting_details 'w=1/[\s^2^(Fo^2^)+(0.0668P)^2^+0.1020P] where P=(Fo^2^+2Fc^2^)/3'
_refine_ls_weighting_scheme calc
_refine_ls_wR_factor_gt 0.1076
_refine_ls_wR_factor_ref 0.1154
_reflns_Friedel_coverage 0.000
_reflns_number_gt 6317
_reflns_number_total 8072
_reflns_threshold_expression 'I > 2\s(I)'
_cod_data_source_file c9dt02195g2.cif
_cod_data_source_block 4
_cod_database_code 7701644
_shelx_shelxl_version_number 2018/3
_shelx_space_group_comment
;
The symmetry employed for this shelxl refinement is uniquely defined
by the following loop, which should always be used as a source of
symmetry information in preference to the above space-group names.
They are only intended as comments.
;
_shelx_estimated_absorpt_t_max 0.972
_shelx_estimated_absorpt_t_min 0.955
_olex2_refinement_description
;
1. Fixed Uiso
 At 1.2 times of:
  All C(H) groups, All C(H,H) groups
 At 1.5 times of:
  All C(H,H,H) groups
2.a Ternary CH refined with riding coordinates:
 C1(H1), C7(H7), C13(H13), C19(H19), C25(H25), C28(H28)
2.b Secondary CH2 refined with riding coordinates:
 C2(H2A,H2B), C3(H3A,H3B), C4(H4A,H4B), C5(H5A,H5B), C6(H6A,H6B), C8(H8A,H8B),
 C9(H9A,H9B), C10(H10A,H10B), C11(H11A,H11B), C12(H12A,H12B), C14(H14A,H14B),
 C15(H15A,H15B), C16(H16A,H16B), C17(H17A,H17B), C18(H18A,H18B), C20(H20A,H20B),
  C21(H21A,H21B), C22(H22A,H22B), C23(H23A,H23B), C24(H24A,H24B)
2.c Idealised Me refined as rotating group:
 C26(H26A,H26B,H26C), C27(H27A,H27B,H27C), C29(H29A,H29B,H29C), C30(H30A,H30B,
 H30C)
;
_olex2_submission_special_instructions 'No special instructions were received'

loop_
_space_group_symop_operation_xyz
'x, y, z'
'-x, -y, -z'

loop_
_atom_site_label
_atom_site_type_symbol
_atom_site_fract_x
_atom_site_fract_y
_atom_site_fract_z
_atom_site_U_iso_or_equiv
_atom_site_adp_type
_atom_site_occupancy
_atom_site_site_symmetry_order
_atom_site_calc_flag
_atom_site_refinement_flags_posn
P1 P 0.45350(3) 0.67992(3) 0.32364(2) 0.01565(8) Uani 1 1 d .
P2 P 0.39535(3) 0.55260(3) 0.16306(2) 0.01733(8) Uani 1 1 d .
N1 N 0.27413(10) 0.83833(10) 0.14909(7) 0.0168(2) Uani 1 1 d .
C1 C 0.61000(11) 0.75183(12) 0.29305(9) 0.0181(2) Uani 1 1 d .
H1 H 0.636967 0.743058 0.231324 0.022 Uiso 1 1 calc R
C2 C 0.72849(12) 0.66113(13) 0.36076(10) 0.0236(3) Uani 1 1 d .
H2A H 0.700202 0.657112 0.423948 0.028 Uiso 1 1 calc R
H2B H 0.746689 0.568495 0.356007 0.028 Uiso 1 1 calc R
C3 C 0.86092(13) 0.71066(15) 0.34362(11) 0.0299(3) Uani 1 1 d .
H3A H 0.929629 0.654842 0.393179 0.036 Uiso 1 1 calc R
H3B H 0.898444 0.700137 0.284914 0.036 Uiso 1 1 calc R
C4 C 0.83544(13) 0.85767(15) 0.34011(11) 0.0308(3) Uani 1 1 d .
H4A H 0.921803 0.887952 0.327015 0.037 Uiso 1 1 calc R
H4B H 0.804692 0.867282 0.400365 0.037 Uiso 1 1 calc R
C5 C 0.72721(13) 0.94533(14) 0.26644(11) 0.0290(3) Uani 1 1 d .
H5A H 0.759233 0.938088 0.205894 0.035 Uiso 1 1 calc R
H5B H 0.712415 1.040815 0.264677 0.035 Uiso 1 1 calc R
C6 C 0.59232(12) 0.90115(13) 0.28580(10) 0.0234(3) Uani 1 1 d .
H6A H 0.524122 0.957393 0.236019 0.028 Uiso 1 1 calc R
H6B H 0.556679 0.916045 0.343836 0.028 Uiso 1 1 calc R
C7 C 0.35134(11) 0.78100(12) 0.39467(8) 0.0167(2) Uani 1 1 d .
H7 H 0.336831 0.879213 0.360458 0.020 Uiso 1 1 calc R
C8 C 0.42654(12) 0.75154(14) 0.48686(9) 0.0225(3) Uani 1 1 d .
H8A H 0.443954 0.653859 0.520082 0.027 Uiso 1 1 calc R
H8B H 0.516092 0.775837 0.475581 0.027 Uiso 1 1 calc R
C9 C 0.34191(13) 0.83162(15) 0.54590(9) 0.0247(3) Uani 1 1 d .
H9A H 0.391778 0.809743 0.605103 0.030 Uiso 1 1 calc R
H9B H 0.329730 0.929380 0.514437 0.030 Uiso 1 1 calc R
C10 C 0.20244(14) 0.79914(16) 0.56356(10) 0.0285(3) Uani 1 1 d .
H10A H 0.147749 0.856574 0.598273 0.034 Uiso 1 1 calc R
H10B H 0.214189 0.703712 0.601166 0.034 Uiso 1 1 calc R
C11 C 0.12625(13) 0.82303(16) 0.47367(10) 0.0288(3) Uani 1 1 d .
H11A H 0.103456 0.920713 0.439984 0.035 Uiso 1 1 calc R
H11B H 0.039316 0.793879 0.487027 0.035 Uiso 1 1 calc R
C12 C 0.21195(12) 0.74573(14) 0.41352(9) 0.0219(3) Uani 1 1 d .
H12A H 0.161369 0.767478 0.354610 0.026 Uiso 1 1 calc R
H12B H 0.226119 0.647612 0.444410 0.026 Uiso 1 1 calc R
C13 C 0.34753(12) 0.42609(12) 0.26619(9) 0.0181(2) Uani 1 1 d .
H13 H 0.414513 0.406543 0.317922 0.022 Uiso 1 1 calc R
C14 C 0.34847(13) 0.29417(13) 0.24516(10) 0.0223(3) Uani 1 1 d .
H14A H 0.284913 0.314157 0.192323 0.027 Uiso 1 1 calc R
H14B H 0.441625 0.255678 0.227990 0.027 Uiso 1 1 calc R
C15 C 0.30586(13) 0.19061(13) 0.32725(10) 0.0252(3) Uani 1 1 d .
H15A H 0.305540 0.108328 0.310614 0.030 Uiso 1 1 calc R
H15B H 0.373416 0.165213 0.378662 0.030 Uiso 1 1 calc R
C16 C 0.16406(13) 0.24625(14) 0.35781(11) 0.0267(3) Uani 1 1 d .
H16A H 0.142254 0.179749 0.413845 0.032 Uiso 1 1 calc R
H16B H 0.094761 0.261062 0.309283 0.032 Uiso 1 1 calc R
C17 C 0.15783(14) 0.37905(14) 0.37723(10) 0.0270(3) Uani 1 1 d .
H17A H 0.218278 0.361908 0.431149 0.032 Uiso 1 1 calc R
H17B H 0.063025 0.417098 0.391935 0.032 Uiso 1 1 calc R
C18 C 0.20254(13) 0.48106(13) 0.29491(9) 0.0220(3) Uani 1 1 d .
H18A H 0.200323 0.564682 0.310482 0.026 Uiso 1 1 calc R
H18B H 0.136946 0.504274 0.242677 0.026 Uiso 1 1 calc R
C19 C 0.58768(12) 0.51651(12) 0.17194(9) 0.0190(2) Uani 1 1 d .
H19 H 0.613889 0.535154 0.228167 0.023 Uiso 1 1 calc R
C20 C 0.63673(13) 0.61394(14) 0.08805(10) 0.0252(3) Uani 1 1 d .
H20A H 0.605427 0.601314 0.031563 0.030 Uiso 1 1 calc R
H20B H 0.594917 0.707961 0.086918 0.030 Uiso 1 1 calc R
C21 C 0.79292(14) 0.59149(15) 0.08907(11) 0.0313(3) Uani 1 1 d .
H21A H 0.820343 0.653291 0.032730 0.038 Uiso 1 1 calc R
H21B H 0.823870 0.612487 0.142371 0.038 Uiso 1 1 calc R
C22 C 0.86172(14) 0.44596(15) 0.09462(11) 0.0311(3) Uani 1 1 d .
H22A H 0.838049 0.427410 0.038462 0.037 Uiso 1 1 calc R
H22B H 0.962453 0.432275 0.098696 0.037 Uiso 1 1 calc R
C23 C 0.81491(13) 0.34915(14) 0.17814(11) 0.0277(3) Uani 1 1 d .
H23A H 0.847093 0.361991 0.234305 0.033 Uiso 1 1 calc R
H23B H 0.856989 0.255263 0.179089 0.033 Uiso 1 1 calc R
C24 C 0.65891(13) 0.37057(13) 0.17845(10) 0.0230(3) Uani 1 1 d .
H24A H 0.632898 0.309088 0.235496 0.028 Uiso 1 1 calc R
H24B H 0.627552 0.347873 0.126008 0.028 Uiso 1 1 calc R
C25 C 0.19270(13) 0.85678(13) 0.06471(9) 0.0222(3) Uani 1 1 d .
H25 H 0.141908 0.953742 0.044298 0.027 Uiso 1 1 calc R
C26 C 0.08354(14) 0.77546(15) 0.08468(10) 0.0286(3) Uani 1 1 d .
H26A H 0.127772 0.678985 0.101545 0.043 Uiso 1 1 calc GR
H26B H 0.023962 0.800457 0.029967 0.043 Uiso 1 1 calc GR
H26C H 0.028699 0.794645 0.135377 0.043 Uiso 1 1 calc GR
C27 C 0.28123(15) 0.83497(15) -0.01475(10) 0.0292(3) Uani 1 1 d .
H27A H 0.346976 0.892128 -0.026092 0.044 Uiso 1 1 calc GR
H27B H 0.222815 0.858691 -0.069861 0.044 Uiso 1 1 calc GR
H27C H 0.330865 0.740056 0.000580 0.044 Uiso 1 1 calc GR
C28 C 0.26488(12) 0.96835(12) 0.16776(9) 0.0196(2) Uani 1 1 d .
H28 H 0.321242 0.947036 0.225055 0.023 Uiso 1 1 calc R
C29 C 0.11943(14) 1.03727(15) 0.18578(11) 0.0307(3) Uani 1 1 d .
H29A H 0.061190 1.062712 0.130388 0.046 Uiso 1 1 calc GR
H29B H 0.121400 1.118263 0.202357 0.046 Uiso 1 1 calc GR
H29C H 0.082515 0.974993 0.236147 0.046 Uiso 1 1 calc GR
C30 C 0.32898(16) 1.06300(14) 0.09163(10) 0.0300(3) Uani 1 1 d .
H30A H 0.422661 1.016612 0.082905 0.045 Uiso 1 1 calc GR
H30B H 0.330909 1.143627 0.108681 0.045 Uiso 1 1 calc GR
H30C H 0.274458 1.089443 0.034505 0.045 Uiso 1 1 calc GR
B1 B 0.35700(13) 0.71738(13) 0.20369(9) 0.0163(2) Uani 1 1 d .

loop_
_atom_site_aniso_label
_atom_site_aniso_U_11
_atom_site_aniso_U_22
_atom_site_aniso_U_33
_atom_site_aniso_U_23
_atom_site_aniso_U_13
_atom_site_aniso_U_12
P1 0.01599(14) 0.01490(14) 0.01625(15) -0.00510(11) -0.00052(10) -0.00334(11)
P2 0.01964(15) 0.01600(15) 0.01749(16) -0.00679(12) 0.00060(11) -0.00415(11)
N1 0.0176(4) 0.0156(4) 0.0177(5) -0.0055(4) -0.0010(4) -0.0039(4)
C1 0.0154(5) 0.0206(5) 0.0194(6) -0.0075(5) -0.0001(4) -0.0044(4)
C2 0.0164(5) 0.0231(6) 0.0292(7) -0.0076(5) -0.0027(5) -0.0007(5)
C3 0.0164(6) 0.0337(7) 0.0380(8) -0.0109(6) -0.0014(5) -0.0025(5)
C4 0.0187(6) 0.0351(7) 0.0402(9) -0.0101(7) -0.0026(5) -0.0105(5)
C5 0.0228(6) 0.0272(7) 0.0353(8) -0.0032(6) 0.0007(5) -0.0113(5)
C6 0.0185(5) 0.0202(6) 0.0307(7) -0.0049(5) -0.0025(5) -0.0062(5)
C7 0.0162(5) 0.0170(5) 0.0171(6) -0.0059(4) 0.0010(4) -0.0035(4)
C8 0.0193(5) 0.0295(6) 0.0191(6) -0.0095(5) -0.0004(4) -0.0034(5)
C9 0.0244(6) 0.0339(7) 0.0194(6) -0.0134(6) 0.0002(5) -0.0070(5)
C10 0.0264(6) 0.0398(8) 0.0226(7) -0.0140(6) 0.0069(5) -0.0089(6)
C11 0.0183(6) 0.0450(8) 0.0282(7) -0.0182(7) 0.0047(5) -0.0086(6)
C12 0.0182(5) 0.0286(6) 0.0217(6) -0.0103(5) 0.0033(4) -0.0081(5)
C13 0.0196(5) 0.0153(5) 0.0211(6) -0.0067(5) 0.0013(4) -0.0056(4)
C14 0.0224(6) 0.0182(6) 0.0303(7) -0.0120(5) 0.0052(5) -0.0071(5)
C15 0.0232(6) 0.0167(6) 0.0358(8) -0.0064(5) 0.0020(5) -0.0068(5)
C16 0.0252(6) 0.0222(6) 0.0333(8) -0.0062(6) 0.0054(5) -0.0100(5)
C17 0.0300(7) 0.0250(6) 0.0279(7) -0.0101(6) 0.0091(5) -0.0086(5)
C18 0.0232(6) 0.0184(5) 0.0256(7) -0.0090(5) 0.0057(5) -0.0049(5)
C19 0.0202(5) 0.0183(5) 0.0196(6) -0.0077(5) 0.0026(4) -0.0047(4)
C20 0.0249(6) 0.0237(6) 0.0251(7) -0.0045(5) 0.0050(5) -0.0063(5)
C21 0.0268(7) 0.0292(7) 0.0360(8) -0.0057(6) 0.0101(6) -0.0101(6)
C22 0.0247(6) 0.0352(8) 0.0330(8) -0.0120(6) 0.0093(5) -0.0056(6)
C23 0.0226(6) 0.0236(6) 0.0339(8) -0.0084(6) 0.0038(5) -0.0003(5)
C24 0.0214(6) 0.0189(6) 0.0286(7) -0.0089(5) 0.0049(5) -0.0029(5)
C25 0.0249(6) 0.0225(6) 0.0187(6) -0.0050(5) -0.0050(5) -0.0052(5)
C26 0.0259(6) 0.0310(7) 0.0290(8) -0.0057(6) -0.0086(5) -0.0095(5)
C27 0.0391(7) 0.0295(7) 0.0180(7) -0.0061(5) -0.0021(5) -0.0074(6)
C28 0.0230(6) 0.0151(5) 0.0198(6) -0.0055(5) -0.0034(4) -0.0021(4)
C29 0.0277(7) 0.0294(7) 0.0328(8) -0.0138(6) -0.0043(6) 0.0039(6)
C30 0.0437(8) 0.0206(6) 0.0269(7) -0.0046(5) -0.0006(6) -0.0129(6)
B1 0.0154(5) 0.0177(6) 0.0163(6) -0.0057(5) 0.0011(4) -0.0045(5)

loop_
_atom_type_symbol
_atom_type_description
_atom_type_scat_dispersion_real
_atom_type_scat_dispersion_imag
_atom_type_scat_source
C C 0.0033 0.0016 'International Tables Vol C Tables 4.2.6.8 and 6.1.1.4'
H H 0.0000 0.0000 'International Tables Vol C Tables 4.2.6.8 and 6.1.1.4'
B B 0.0013 0.0007 'International Tables Vol C Tables 4.2.6.8 and 6.1.1.4'
N N 0.0061 0.0033 'International Tables Vol C Tables 4.2.6.8 and 6.1.1.4'
P P 0.1023 0.0942 'International Tables Vol C Tables 4.2.6.8 and 6.1.1.4'

loop_
_geom_angle_atom_site_label_1
_geom_angle_atom_site_label_2
_geom_angle_atom_site_label_3
_geom_angle
C1 P1 B1 104.81(6)
C7 P1 C1 104.51(5)
C7 P1 B1 111.29(5)
C13 P2 C19 104.69(6)
C13 P2 B1 101.44(5)
C19 P2 B1 96.93(5)
C28 N1 C25 111.95(9)
B1 N1 C25 126.34(10)
B1 N1 C28 121.62(10)
P1 C1 H1 106.6
C2 C1 P1 108.36(9)
C2 C1 H1 106.6
C6 C1 P1 116.79(8)
C6 C1 H1 106.6
C6 C1 C2 111.34(10)
C1 C2 H2A 108.9
C1 C2 H2B 108.9
H2A C2 H2B 107.8
C3 C2 C1 113.16(11)
C3 C2 H2A 108.9
C3 C2 H2B 108.9
C2 C3 H3A 109.4
C2 C3 H3B 109.4
H3A C3 H3B 108.0
C4 C3 C2 111.14(11)
C4 C3 H3A 109.4
C4 C3 H3B 109.4
C3 C4 H4A 109.5
C3 C4 H4B 109.5
C3 C4 C5 110.58(12)
H4A C4 H4B 108.1
C5 C4 H4A 109.5
C5 C4 H4B 109.5
C4 C5 H5A 109.6
C4 C5 H5B 109.6
C4 C5 C6 110.44(12)
H5A C5 H5B 108.1
C6 C5 H5A 109.6
C6 C5 H5B 109.6
C1 C6 H6A 109.2
C1 C6 H6B 109.2
C5 C6 C1 111.98(10)
C5 C6 H6A 109.2
C5 C6 H6B 109.2
H6A C6 H6B 107.9
P1 C7 H7 109.1
C8 C7 P1 110.90(8)
C8 C7 H7 109.1
C12 C7 P1 109.87(8)
C12 C7 H7 109.1
C12 C7 C8 108.67(10)
C7 C8 H8A 109.4
C7 C8 H8B 109.4
H8A C8 H8B 108.0
C9 C8 C7 111.02(10)
C9 C8 H8A 109.4
C9 C8 H8B 109.4
C8 C9 H9A 109.4
C8 C9 H9B 109.4
H9A C9 H9B 108.0
C10 C9 C8 111.19(11)
C10 C9 H9A 109.4
C10 C9 H9B 109.4
C9 C10 H10A 109.5
C9 C10 H10B 109.5
C9 C10 C11 110.87(11)
H10A C10 H10B 108.1
C11 C10 H10A 109.5
C11 C10 H10B 109.5
C10 C11 H11A 109.3
C10 C11 H11B 109.3
C10 C11 C12 111.58(11)
H11A C11 H11B 108.0
C12 C11 H11A 109.3
C12 C11 H11B 109.3
C7 C12 H12A 109.3
C7 C12 H12B 109.3
C11 C12 C7 111.79(10)
C11 C12 H12A 109.3
C11 C12 H12B 109.3
H12A C12 H12B 107.9
P2 C13 H13 109.3
C14 C13 P2 110.66(9)
C14 C13 H13 109.3
C18 C13 P2 110.40(8)
C18 C13 H13 109.3
C18 C13 C14 107.85(10)
C13 C14 H14A 109.3
C13 C14 H14B 109.3
H14A C14 H14B 107.9
C15 C14 C13 111.77(11)
C15 C14 H14A 109.3
C15 C14 H14B 109.3
C14 C15 H15A 109.4
C14 C15 H15B 109.4
H15A C15 H15B 108.0
C16 C15 C14 111.34(11)
C16 C15 H15A 109.4
C16 C15 H15B 109.4
C15 C16 H16A 109.5
C15 C16 H16B 109.5
C15 C16 C17 110.78(11)
H16A C16 H16B 108.1
C17 C16 H16A 109.5
C17 C16 H16B 109.5
C16 C17 H17A 109.4
C16 C17 H17B 109.4
C16 C17 C18 111.26(11)
H17A C17 H17B 108.0
C18 C17 H17A 109.4
C18 C17 H17B 109.4
C13 C18 H18A 109.2
C13 C18 H18B 109.2
C17 C18 C13 112.07(10)
C17 C18 H18A 109.2
C17 C18 H18B 109.2
H18A C18 H18B 107.9
P2 C19 H19 108.3
C20 C19 P2 108.32(9)
C20 C19 H19 108.3
C24 C19 P2 113.61(8)
C24 C19 H19 108.3
C24 C19 C20 109.91(10)
C19 C20 H20A 109.2
C19 C20 H20B 109.2
H20A C20 H20B 107.9
C21 C20 C19 112.09(11)
C21 C20 H20A 109.2
C21 C20 H20B 109.2
C20 C21 H21A 109.5
C20 C21 H21B 109.5
H21A C21 H21B 108.0
C22 C21 C20 110.90(12)
C22 C21 H21A 109.5
C22 C21 H21B 109.5
C21 C22 H22A 109.6
C21 C22 H22B 109.6
H22A C22 H22B 108.1
C23 C22 C21 110.22(11)
C23 C22 H22A 109.6
C23 C22 H22B 109.6
C22 C23 H23A 109.2
C22 C23 H23B 109.2
C22 C23 C24 112.13(12)
H23A C23 H23B 107.9
C24 C23 H23A 109.2
C24 C23 H23B 109.2
C19 C24 H24A 109.3
C19 C24 H24B 109.3
C23 C24 C19 111.57(11)
C23 C24 H24A 109.3
C23 C24 H24B 109.3
H24A C24 H24B 108.0
N1 C25 H25 105.9
N1 C25 C26 112.07(11)
N1 C25 C27 113.31(10)
C26 C25 H25 105.9
C26 C25 C27 112.96(12)
C27 C25 H25 105.9
C25 C26 H26A 109.5
C25 C26 H26B 109.5
C25 C26 H26C 109.5
H26A C26 H26B 109.5
H26A C26 H26C 109.5
H26B C26 H26C 109.5
C25 C27 H27A 109.5
C25 C27 H27B 109.5
C25 C27 H27C 109.5
H27A C27 H27B 109.5
H27A C27 H27C 109.5
H27B C27 H27C 109.5
N1 C28 H28 106.8
N1 C28 C29 113.52(11)
N1 C28 C30 110.98(10)
C29 C28 H28 106.8
C30 C28 H28 106.8
C30 C28 C29 111.56(11)
C28 C29 H29A 109.5
C28 C29 H29B 109.5
C28 C29 H29C 109.5
H29A C29 H29B 109.5
H29A C29 H29C 109.5
H29B C29 H29C 109.5
C28 C30 H30A 109.5
C28 C30 H30B 109.5
C28 C30 H30C 109.5
H30A C30 H30B 109.5
H30A C30 H30C 109.5
H30B C30 H30C 109.5
P2 B1 P1 110.80(6)
N1 B1 P1 128.89(9)
N1 B1 P2 120.30(9)

loop_
_geom_bond_atom_site_label_1
_geom_bond_atom_site_label_2
_geom_bond_distance
P1 C1 1.8940(12)
P1 C7 1.8752(12)
P1 B1 1.9972(14)
P2 C13 1.8741(13)
P2 C19 1.8816(12)
P2 B1 1.9948(13)
N1 C25 1.4943(16)
N1 C28 1.4864(15)
N1 B1 1.3980(16)
C1 H1 1.0000
C1 C2 1.5405(17)
C1 C6 1.5363(17)
C2 H2A 0.9900
C2 H2B 0.9900
C2 C3 1.5319(18)
C3 H3A 0.9900
C3 H3B 0.9900
C3 C4 1.518(2)
C4 H4A 0.9900
C4 H4B 0.9900
C4 C5 1.518(2)
C5 H5A 0.9900
C5 H5B 0.9900
C5 C6 1.5294(17)
C6 H6A 0.9900
C6 H6B 0.9900
C7 H7 1.0000
C7 C8 1.5385(17)
C7 C12 1.5309(16)
C8 H8A 0.9900
C8 H8B 0.9900
C8 C9 1.5315(17)
C9 H9A 0.9900
C9 H9B 0.9900
C9 C10 1.5184(18)
C10 H10A 0.9900
C10 H10B 0.9900
C10 C11 1.5250(19)
C11 H11A 0.9900
C11 H11B 0.9900
C11 C12 1.5306(17)
C12 H12A 0.9900
C12 H12B 0.9900
C13 H13 1.0000
C13 C14 1.5399(16)
C13 C18 1.5382(16)
C14 H14A 0.9900
C14 H14B 0.9900
C14 C15 1.5267(19)
C15 H15A 0.9900
C15 H15B 0.9900
C15 C16 1.5238(18)
C16 H16A 0.9900
C16 H16B 0.9900
C16 C17 1.5266(19)
C17 H17A 0.9900
C17 H17B 0.9900
C17 C18 1.5289(19)
C18 H18A 0.9900
C18 H18B 0.9900
C19 H19 1.0000
C19 C20 1.5375(18)
C19 C24 1.5315(16)
C20 H20A 0.9900
C20 H20B 0.9900
C20 C21 1.5312(19)
C21 H21A 0.9900
C21 H21B 0.9900
C21 C22 1.526(2)
C22 H22A 0.9900
C22 H22B 0.9900
C22 C23 1.520(2)
C23 H23A 0.9900
C23 H23B 0.9900
C23 C24 1.5303(18)
C24 H24A 0.9900
C24 H24B 0.9900
C25 H25 1.0000
C25 C26 1.5238(18)
C25 C27 1.5235(19)
C26 H26A 0.9800
C26 H26B 0.9800
C26 H26C 0.9800
C27 H27A 0.9800
C27 H27B 0.9800
C27 H27C 0.9800
C28 H28 1.0000
C28 C29 1.5297(18)
C28 C30 1.5284(19)
C29 H29A 0.9800
C29 H29B 0.9800
C29 H29C 0.9800
C30 H30A 0.9800
C30 H30B 0.9800
C30 H30C 0.9800

loop_
_geom_torsion_atom_site_label_1
_geom_torsion_atom_site_label_2
_geom_torsion_atom_site_label_3
_geom_torsion_atom_site_label_4
_geom_torsion
P1 C1 C2 C3 -179.16(9)
P1 C1 C6 C5 176.61(9)
P1 C7 C8 C9 -178.75(9)
P1 C7 C12 C11 178.41(9)
P2 C13 C14 C15 -178.37(8)
P2 C13 C18 C17 178.30(9)
P2 C19 C20 C21 -179.71(10)
P2 C19 C24 C23 175.65(9)
C1 P1 C7 C8 -67.36(10)
C1 P1 C7 C12 172.48(9)
C1 C2 C3 C4 52.64(16)
C2 C1 C6 C5 51.44(15)
C2 C3 C4 C5 -57.40(16)
C3 C4 C5 C6 59.73(16)
C4 C5 C6 C1 -57.02(16)
C6 C1 C2 C3 -49.41(15)
C7 P1 C1 C2 97.46(9)
C7 P1 C1 C6 -29.20(11)
C7 C8 C9 C10 58.13(15)
C8 C7 C12 C11 56.91(14)
C8 C9 C10 C11 -55.40(16)
C9 C10 C11 C12 54.22(16)
C10 C11 C12 C7 -55.95(16)
C12 C7 C8 C9 -57.88(13)
C13 P2 C19 C20 178.51(8)
C13 P2 C19 C24 56.08(10)
C13 C14 C15 C16 57.67(15)
C14 C13 C18 C17 57.29(14)
C14 C15 C16 C17 -54.83(16)
C15 C16 C17 C18 54.39(16)
C16 C17 C18 C13 -56.99(15)
C18 C13 C14 C15 -57.52(14)
C19 P2 C13 C14 -88.14(9)
C19 P2 C13 C18 152.54(8)
C19 C20 C21 C22 56.65(16)
C20 C19 C24 C23 54.10(15)
C20 C21 C22 C23 -56.14(17)
C21 C22 C23 C24 56.19(16)
C22 C23 C24 C19 -55.89(16)
C24 C19 C20 C21 -55.05(14)
C25 N1 C28 C29 62.24(14)
C25 N1 C28 C30 -64.35(13)
C25 N1 B1 P1 -173.10(9)
C25 N1 B1 P2 8.22(17)
C28 N1 C25 C26 -121.19(12)
C28 N1 C25 C27 109.54(12)
C28 N1 B1 P1 10.62(18)
C28 N1 B1 P2 -168.06(9)
B1 P1 C1 C2 -145.38(8)
B1 P1 C1 C6 87.96(10)
B1 P1 C7 C8 -179.96(8)
B1 P1 C7 C12 59.88(10)
B1 P2 C13 C14 171.48(8)
B1 P2 C13 C18 52.16(9)
B1 P2 C19 C20 -77.70(9)
B1 P2 C19 C24 159.87(10)
B1 N1 C25 C26 62.22(16)
B1 N1 C25 C27 -67.05(16)
B1 N1 C28 C29 -120.99(13)
B1 N1 C28 C30 112.42(13)
